data_8106560
loop_
_publ_author_name
'Almutairi, Maha S.'
'Ghabbour, Hazem A.'
'Attia, Mohamed I.'

_publ_section_title
;
 Crystal structure of methyl 1H-indole-2-carboxylate, C10H9NO2
;
_journal_issue 3
_journal_name_full 'Zeitschrift f\"ur Kristallographie - New Crystal Structures'
_journal_page_first 431
_journal_page_last 432
_journal_paper_doi 10.1515/ncrs-2016-0303
_journal_volume 232
_journal_year 2017
_chemical_formula_sum 'C10 H9 N O2'
_chemical_formula_weight 175.18
_space_group_IT_number 14
_space_group_name_Hall '-P 2ybc'
_space_group_name_H-M_alt 'P 1 21/c 1'
_symmetry_cell_setting monoclinic
_symmetry_space_group_name_H-M 'P 1 21/c 1'
_atom_sites_solution_hydrogens geom
_atom_sites_solution_primary direct
_atom_sites_solution_secondary difmap
_cell_angle_alpha 90.00
_cell_angle_beta 112.015(4)
_cell_angle_gamma 90.00
_cell_formula_units_Z 4
_cell_length_a 5.6463(6)
_cell_length_b 21.470(3)
_cell_length_c 7.3961(9)
_cell_measurement_reflns_used 9987
_cell_measurement_temperature 150(2)
_cell_measurement_theta_max 33.19
_cell_measurement_theta_min 3.12
_cell_volume 831.23(18)
_computing_cell_refinement 'Bruker SAINT'
_computing_data_collection 'Bruker APEX2'
_computing_data_reduction 'Bruker SAINT'
_computing_molecular_graphics 'Bruker SHELXTL'
_computing_publication_material 'Bruker SHELXTL'
_computing_structure_refinement 'SHELXL-2014 (Sheldrick 2014)'
_computing_structure_solution 'SHELXS-97 (Sheldrick 2008)'
_diffrn_ambient_temperature 150(2)
_diffrn_measured_fraction_theta_full 0.999
_diffrn_measured_fraction_theta_max 0.999
_diffrn_measurement_device_type 'Bruker APEX-II CCD'
_diffrn_measurement_method '\f and \w scans'
_diffrn_radiation_monochromator graphite
_diffrn_radiation_source 'fine-focus sealed tube'
_diffrn_radiation_type MoK\a
_diffrn_radiation_wavelength 0.71073
_diffrn_reflns_av_R_equivalents 0.0481
_diffrn_reflns_av_sigmaI/netI 0.0348
_diffrn_reflns_limit_h_max 8
_diffrn_reflns_limit_h_min -8
_diffrn_reflns_limit_k_max 33
_diffrn_reflns_limit_k_min -33
_diffrn_reflns_limit_l_max 11
_diffrn_reflns_limit_l_min -11
_diffrn_reflns_number 24965
_diffrn_reflns_theta_full 33.80
_diffrn_reflns_theta_max 33.80
_diffrn_reflns_theta_min 3.12
_diffrn_standards_decay_% .
_diffrn_standards_interval_count .
_diffrn_standards_interval_time .
_diffrn_standards_number 0
_exptl_absorpt_coefficient_mu 0.099
_exptl_absorpt_correction_T_max 0.9766
_exptl_absorpt_correction_T_min 0.9364
_exptl_absorpt_correction_type multi-scan
_exptl_absorpt_process_details SADABS_Bruker_2014
_exptl_crystal_colour yellow
_exptl_crystal_density_diffrn 1.400
_exptl_crystal_density_method 'not measured'
_exptl_crystal_description block
_exptl_crystal_F_000 368
_exptl_crystal_size_max 0.67
_exptl_crystal_size_mid 0.35
_exptl_crystal_size_min 0.24
_refine_diff_density_max 0.547
_refine_diff_density_min -0.330
_refine_diff_density_rms 0.064
_refine_ls_extinction_method none
_refine_ls_goodness_of_fit_ref 1.079
_refine_ls_hydrogen_treatment mixed
_refine_ls_matrix_type full
_refine_ls_number_parameters 123
_refine_ls_number_reflns 3336
_refine_ls_number_restraints 0
_refine_ls_restrained_S_all 1.079
_refine_ls_R_factor_all 0.0708
_refine_ls_R_factor_gt 0.0505
_refine_ls_shift/su_max 0.001
_refine_ls_shift/su_mean 0.000
_refine_ls_structure_factor_coef Fsqd
_refine_ls_weighting_details 'calc w=1/[\s^2^(Fo^2^)+(0.0593P)^2^+0.4082P] where P=(Fo^2^+2Fc^2^)/3'
_refine_ls_weighting_scheme calc
_refine_ls_wR_factor_gt 0.1248
_refine_ls_wR_factor_ref 0.1331
_reflns_number_gt 2626
_reflns_number_total 3336
_reflns_threshold_expression >2sigma(I)
_cod_data_source_file suppl_ncrs-2016-0303_suppl.cif
_cod_data_source_block a_a
_cod_original_cell_volume 831.24(17)
_cod_original_sg_symbol_H-M P2(1)/c
_cod_database_code 8106560

loop_
_symmetry_equiv_pos_as_xyz
'x, y, z'
'-x, y+1/2, -z+1/2'
'-x, -y, -z'
'x, -y-1/2, z-1/2'

loop_
_atom_site_label
_atom_site_type_symbol
_atom_site_fract_x
_atom_site_fract_y
_atom_site_fract_z
_atom_site_U_iso_or_equiv
_atom_site_adp_type
_atom_site_occupancy
_atom_site_symmetry_multiplicity
_atom_site_calc_flag
_atom_site_refinement_flags
_atom_site_disorder_assembly
_atom_site_disorder_group
O1 O 0.27027(17) 0.55624(4) 0.09698(13) 0.01908(19) Uani 1 1 d . . .
O2 O 0.69759(16) 0.54864(4) 0.25586(13) 0.01698(18) Uani 1 1 d . . .
N1 N 0.21554(18) 0.43512(4) 0.22395(14) 0.01329(18) Uani 1 1 d . . .
C1 C 0.4485(2) 0.46450(5) 0.27445(16) 0.01219(19) Uani 1 1 d . . .
C2 C 0.6409(2) 0.42628(5) 0.39115(16) 0.0132(2) Uani 1 1 d . . .
H2A H 0.8181 0.4357 0.4461 0.016 Uiso 1 1 calc R . .
C3 C 0.5216(2) 0.36967(5) 0.41345(16) 0.01238(19) Uani 1 1 d . . .
C4 C 0.6108(2) 0.31344(5) 0.51472(17) 0.0155(2) Uani 1 1 d . . .
H4A H 0.7879 0.3074 0.5875 0.019 Uiso 1 1 calc R . .
C5 C 0.4369(2) 0.26728(5) 0.50654(18) 0.0165(2) Uani 1 1 d . . .
H5A H 0.4954 0.2296 0.5763 0.020 Uiso 1 1 calc R . .
C6 C 0.1736(2) 0.27510(5) 0.39641(17) 0.0163(2) Uani 1 1 d . . .
H6A H 0.0586 0.2424 0.3929 0.020 Uiso 1 1 calc R . .
C7 C 0.0793(2) 0.32932(5) 0.29350(17) 0.0151(2) Uani 1 1 d . . .
H7A H -0.0976 0.3343 0.2182 0.018 Uiso 1 1 calc R . .
C8 C 0.2556(2) 0.37669(5) 0.30490(16) 0.01200(19) Uani 1 1 d . . .
C9 C 0.4584(2) 0.52724(5) 0.19995(16) 0.0135(2) Uani 1 1 d . . .
C10 C 0.7243(2) 0.61044(5) 0.18754(18) 0.0182(2) Uani 1 1 d . . .
H10A H 0.9018 0.6170 0.2008 0.027 Uiso 1 1 calc R . .
H10B H 0.6776 0.6415 0.2654 0.027 Uiso 1 1 calc R . .
H10C H 0.6115 0.6146 0.0502 0.027 Uiso 1 1 calc R . .
H1N1 H 0.075(4) 0.4499(9) 0.139(3) 0.035(5) Uiso 1 1 d . . .

loop_
_atom_site_aniso_label
_atom_site_aniso_U_11
_atom_site_aniso_U_22
_atom_site_aniso_U_33
_atom_site_aniso_U_23
_atom_site_aniso_U_13
_atom_site_aniso_U_12
O1 0.0167(4) 0.0163(4) 0.0200(4) 0.0037(3) 0.0021(3) 0.0016(3)
O2 0.0148(4) 0.0125(4) 0.0228(4) 0.0018(3) 0.0060(3) -0.0013(3)
N1 0.0102(4) 0.0129(4) 0.0148(4) 0.0014(3) 0.0025(3) 0.0011(3)
C1 0.0120(4) 0.0112(4) 0.0133(5) 0.0003(3) 0.0047(4) 0.0001(3)
C2 0.0102(4) 0.0130(4) 0.0162(5) 0.0005(4) 0.0046(4) 0.0004(3)
C3 0.0113(4) 0.0123(4) 0.0139(5) -0.0001(3) 0.0051(4) 0.0013(3)
C4 0.0154(5) 0.0138(5) 0.0165(5) 0.0018(4) 0.0051(4) 0.0034(4)
C5 0.0213(5) 0.0110(4) 0.0182(5) 0.0010(4) 0.0086(4) 0.0019(4)
C6 0.0192(5) 0.0129(4) 0.0185(5) -0.0024(4) 0.0092(4) -0.0032(4)
C7 0.0131(5) 0.0151(5) 0.0176(5) -0.0021(4) 0.0062(4) -0.0017(4)
C8 0.0120(4) 0.0118(4) 0.0125(5) -0.0009(3) 0.0049(4) 0.0006(3)
C9 0.0147(5) 0.0127(4) 0.0131(5) -0.0012(3) 0.0050(4) -0.0003(3)
C10 0.0223(5) 0.0129(5) 0.0208(5) -0.0004(4) 0.0095(4) -0.0030(4)

loop_
_atom_type_symbol
_atom_type_description
_atom_type_scat_dispersion_real
_atom_type_scat_dispersion_imag
_atom_type_scat_source
C C 0.0033 0.0016 'International Tables Vol C Tables 4.2.6.8 and 6.1.1.4'
H H 0.0000 0.0000 'International Tables Vol C Tables 4.2.6.8 and 6.1.1.4'
N N 0.0061 0.0033 'International Tables Vol C Tables 4.2.6.8 and 6.1.1.4'
O O 0.0106 0.0060 'International Tables Vol C Tables 4.2.6.8 and 6.1.1.4'

loop_
_geom_angle_atom_site_label_1
_geom_angle_atom_site_label_2
_geom_angle_atom_site_label_3
_geom_angle
_geom_angle_site_symmetry_1
_geom_angle_site_symmetry_3
C9 O2 C10 115.61(9) . .
C8 N1 C1 108.41(9) . .
C8 N1 H1N1 127.5(13) . .
C1 N1 H1N1 123.4(13) . .
C2 C1 N1 110.22(10) . .
C2 C1 C9 130.69(10) . .
N1 C1 C9 119.08(9) . .
C1 C2 C3 106.51(9) . .
C1 C2 H2A 126.7 . .
C3 C2 H2A 126.7 . .
C4 C3 C8 118.82(10) . .
C4 C3 C2 134.39(10) . .
C8 C3 C2 106.79(9) . .
C5 C4 C3 118.99(10) . .
C5 C4 H4A 120.5 . .
C3 C4 H4A 120.5 . .
C4 C5 C6 121.19(10) . .
C4 C5 H5A 119.4 . .
C6 C5 H5A 119.4 . .
C7 C6 C5 121.46(10) . .
C7 C6 H6A 119.3 . .
C5 C6 H6A 119.3 . .
C6 C7 C8 117.31(10) . .
C6 C7 H7A 121.3 . .
C8 C7 H7A 121.3 . .
N1 C8 C7 129.73(10) . .
N1 C8 C3 108.06(9) . .
C7 C8 C3 122.20(10) . .
O1 C9 O2 124.02(11) . .
O1 C9 C1 123.88(10) . .
O2 C9 C1 112.10(9) . .
O2 C10 H10A 109.5 . .
O2 C10 H10B 109.5 . .
H10A C10 H10B 109.5 . .
O2 C10 H10C 109.5 . .
H10A C10 H10C 109.5 . .
H10B C10 H10C 109.5 . .

loop_
_geom_bond_atom_site_label_1
_geom_bond_atom_site_label_2
_geom_bond_distance
_geom_bond_site_symmetry_2
O1 C9 1.2203(14) .
O2 C9 1.3372(14) .
O2 C10 1.4476(14) .
N1 C8 1.3719(14) .
N1 C1 1.3783(14) .
N1 H1N1 0.86(2) .
C1 C2 1.3768(15) .
C1 C9 1.4642(15) .
C2 C3 1.4285(15) .
C2 H2A 0.9500 .
C3 C4 1.4105(15) .
C3 C8 1.4210(15) .
C4 C5 1.3807(16) .
C4 H4A 0.9500 .
C5 C6 1.4121(17) .
C5 H5A 0.9500 .
C6 C7 1.3835(17) .
C6 H6A 0.9500 .
C7 C8 1.4034(15) .
C7 H7A 0.9500 .
C10 H10A 0.9800 .
C10 H10B 0.9800 .
C10 H10C 0.9800 .

loop_
_geom_torsion_atom_site_label_1
_geom_torsion_atom_site_label_2
_geom_torsion_atom_site_label_3
_geom_torsion_atom_site_label_4
_geom_torsion
_geom_torsion_site_symmetry_1
_geom_torsion_site_symmetry_2
_geom_torsion_site_symmetry_3
_geom_torsion_site_symmetry_4
C8 N1 C1 C2 -1.18(13) . . . .
C8 N1 C1 C9 177.96(10) . . . .
N1 C1 C2 C3 0.50(13) . . . .
C9 C1 C2 C3 -178.52(11) . . . .
C1 C2 C3 C4 -179.31(12) . . . .
C1 C2 C3 C8 0.35(12) . . . .
C8 C3 C4 C5 -0.55(16) . . . .
C2 C3 C4 C5 179.08(12) . . . .
C3 C4 C5 C6 1.08(17) . . . .
C4 C5 C6 C7 -0.40(18) . . . .
C5 C6 C7 C8 -0.81(17) . . . .
C1 N1 C8 C7 -179.35(11) . . . .
C1 N1 C8 C3 1.38(12) . . . .
C6 C7 C8 N1 -177.84(11) . . . .
C6 C7 C8 C3 1.34(16) . . . .
C4 C3 C8 N1 178.66(10) . . . .
C2 C3 C8 N1 -1.07(12) . . . .
C4 C3 C8 C7 -0.68(16) . . . .
C2 C3 C8 C7 179.59(10) . . . .
C10 O2 C9 O1 0.58(17) . . . .
C10 O2 C9 C1 179.76(9) . . . .
C2 C1 C9 O1 -179.72(12) . . . .
N1 C1 C9 O1 1.33(17) . . . .
C2 C1 C9 O2 1.09(17) . . . .
N1 C1 C9 O2 -177.85(10) . . . .
